data_4327382
loop_
_publ_author_name
'Laura J. Ashfield'
'Andrew R. Cowley'
'Jonathan R. Dilworth'
'Paul S. Donnelly'

_publ_contact_author_address
;                                   
Inorganic Chemistry Laboratory 
University of Oxford
South Parks Road                        
Oxford OX1 3QR, UK                      
;
_publ_contact_author_name 'Dilworth, Jonathan R.'
_publ_section_title
;
 Functionalized Thiosemicarbazone Clusters of Copper(I) and Silver(I)
;
_journal_name_full 'Inorganic Chemistry'
_journal_page_first 4121
_journal_page_last 4123
_journal_paper_doi 10.1021/ic035451+
_journal_volume 43
_journal_year 2004
_chemical_compound_source
;
synthesis as described
;
_chemical_formula_moiety ' C48 H48 Ag6 N18 O6 S6, 6(C3 H7 N O) '
_chemical_formula_sum 'C66 H90 Ag6 N24 O12 S6'
_chemical_formula_weight 2251.18
_chemical_name_systematic
;                                                            
?                                                            
;
_space_group_IT_number 14
_symmetry_cell_setting monoclinic
_symmetry_space_group_name_Hall '-P 2yn'
_symmetry_space_group_name_H-M 'P 1 21/n 1'
_atom_sites_solution_hydrogens geom
_atom_sites_solution_primary direct
_cell_angle_alpha 90
_cell_angle_beta 92.5355(7)
_cell_angle_gamma 90
_cell_formula_units_Z 2
_cell_length_a 15.4658(2)
_cell_length_b 18.2708(3)
_cell_length_c 15.7568(3)
_cell_measurement_reflns_used 47214
_cell_measurement_temperature 150
_cell_measurement_theta_max 28
_cell_measurement_theta_min 5
_cell_volume 4448.08(13)
_computing_cell_refinement
;                                                            
KappaCCD software 'DENZO' (Otwinowski & Minor, 1996)         
;
_computing_data_collection
;                                                            
KappaCCD software 'Collect' (Nonius, 2000)                   
;
_computing_data_reduction
;                                                            
KappaCCD software 'DENZO' (Otwinowski & Minor, 1996)         
;
_computing_publication_material
;                                                            
CRYSTALS (Watkin et al, 2001)                                
;
_computing_structure_refinement
;                                                            
CRYSTALS (Watkin et al, 2001)                                
;
_computing_structure_solution 'SIR92 (Giacovazzo et al, 1992)'
_diffrn_ambient_temperature 150
_diffrn_measured_fraction_theta_full 1.000
_diffrn_measured_fraction_theta_max 1.000
_diffrn_measurement_device_type
;                                                            
Nonius KappaCCD                                              
;
_diffrn_measurement_method \w
_diffrn_radiation_monochromator graphite
_diffrn_radiation_type 'Mo K\a'
_diffrn_radiation_wavelength 0.71073
_diffrn_reflns_av_R_equivalents 0.064
_diffrn_reflns_limit_h_max 20
_diffrn_reflns_limit_h_min -20
_diffrn_reflns_limit_k_max 23
_diffrn_reflns_limit_k_min -23
_diffrn_reflns_limit_l_max 20
_diffrn_reflns_limit_l_min -20
_diffrn_reflns_number 47214
_diffrn_reflns_theta_full 27.47
_diffrn_reflns_theta_max 27.47
_diffrn_reflns_theta_min 5.11
_diffrn_standards_decay_% 0.00
_diffrn_standards_interval_count 0
_diffrn_standards_interval_time 0
_diffrn_standards_number 0
_exptl_absorpt_coefficient_mu 1.503
_exptl_absorpt_correction_T_max 0.76
_exptl_absorpt_correction_T_min 0.70
_exptl_absorpt_correction_type multi-scan
_exptl_absorpt_process_details
;
  Denzo/Scalepack (Otwinowski & Minor, 1996)
;
_exptl_crystal_colour ' pale yellow '
_exptl_crystal_density_diffrn 1.681
_exptl_crystal_description ' block '
_exptl_crystal_F_000 2244.598
_exptl_crystal_size_max 0.24
_exptl_crystal_size_mid 0.20
_exptl_crystal_size_min 0.18
_refine_diff_density_max 0.73
_refine_diff_density_min -0.71
_refine_ls_extinction_method none
_refine_ls_goodness_of_fit_ref 1.0612
_refine_ls_hydrogen_treatment mixed
_refine_ls_matrix_type full
_refine_ls_number_parameters 542
_refine_ls_number_reflns 6016
_refine_ls_R_factor_gt 0.0333
_refine_ls_shift/su_max 0.033476
_refine_ls_structure_factor_coef F
_refine_ls_weighting_details
;
Chebychev polynomial with 3 parameters (Carruthers & Watkin , 1979)
0.362    0.188    0.148   
;
_refine_ls_weighting_scheme calc
_refine_ls_wR_factor_ref 0.0377
_reflns_limit_h_max 20
_reflns_limit_h_min -20
_reflns_limit_k_max 23
_reflns_limit_k_min 0
_reflns_limit_l_max 20
_reflns_limit_l_min 0
_reflns_number_gt 6016
_reflns_number_total 10112
_reflns_threshold_expression >3.00\s(I)
_cod_data_source_file ic0354512Bsi20031218_101248_5.cif
_cod_data_source_block Compound_4
_cod_original_sg_symbol_H-M 'P 1 21/n 1 '
_cod_original_formula_sum ' C66 H90 Ag6 N24 O12 S6 '
_cod_database_code 4327382

loop_
_symmetry_equiv_pos_as_xyz
x,y,z
-x,-y,-z
-x+1/2,y+1/2,-z+1/2
x+1/2,-y+1/2,z+1/2

loop_
_atom_site_label
_atom_site_fract_x
_atom_site_fract_y
_atom_site_fract_z
_atom_site_U_iso_or_equiv
_atom_site_occupancy
_atom_site_adp_type
_atom_site_disorder_assembly
_atom_site_disorder_group
Ag1 0.38147(2) 0.510059(19) 0.41532(2) 0.0286 1.0000 Uani . .
Ag2 0.41415(2) 0.40327(2) 0.55973(2) 0.0275 1.0000 Uani . .
Ag3 0.44706(2) 0.60497(2) 0.56114(2) 0.0269 1.0000 Uani . .
S1 0.34481(7) 0.51366(6) 0.62219(7) 0.0268 1.0000 Uani . .
C1 0.2496(3) 0.5290(3) 0.5596(3) 0.0279 1.0000 Uani . .
N1 0.2537(2) 0.5301(2) 0.4774(2) 0.0291 1.0000 Uani . .
N2 0.1737(2) 0.5445(2) 0.4346(3) 0.0333 1.0000 Uani . .
C2 0.1798(3) 0.5785(3) 0.3639(3) 0.0364 1.0000 Uani . .
C3 0.1045(3) 0.5951(3) 0.3082(3) 0.0382 1.0000 Uani . .
C4 0.0214(3) 0.5685(3) 0.3253(4) 0.0438 1.0000 Uani . .
C5 -0.0480(4) 0.5837(4) 0.2682(5) 0.0596 1.0000 Uani . .
C6 -0.0343(4) 0.6259(4) 0.1971(5) 0.0647 1.0000 Uani . .
C7 0.0460(5) 0.6529(4) 0.1808(4) 0.0659 1.0000 Uani . .
C8 0.1152(4) 0.6372(4) 0.2357(4) 0.0549 1.0000 Uani . .
N3 0.1778(3) 0.5415(3) 0.6020(4) 0.0478 1.0000 Uani . .
O1 0.0069(2) 0.5282(2) 0.3953(3) 0.0540 1.0000 Uani . .
S2 0.41902(6) 0.39190(6) 0.34882(7) 0.0256 1.0000 Uani . .
C9 0.3439(3) 0.3314(3) 0.3915(3) 0.0285 1.0000 Uani . .
N4 0.3401(2) 0.3255(2) 0.4745(2) 0.0294 1.0000 Uani . .
N5 0.2810(2) 0.2725(2) 0.4991(2) 0.0306 1.0000 Uani . .
C10 0.2540(3) 0.2802(3) 0.5740(3) 0.0347 1.0000 Uani . .
C11 0.1944(3) 0.2273(3) 0.6101(3) 0.0375 1.0000 Uani . .
C12 0.1740(3) 0.1605(3) 0.5706(3) 0.0371 1.0000 Uani . .
C13 0.1184(4) 0.1117(3) 0.6086(4) 0.0453 1.0000 Uani . .
C14 0.0821(4) 0.1294(3) 0.6838(4) 0.0478 1.0000 Uani . .
C15 0.1002(4) 0.1951(4) 0.7237(3) 0.0517 1.0000 Uani . .
C16 0.1570(4) 0.2431(3) 0.6868(3) 0.0471 1.0000 Uani . .
N6 0.2926(3) 0.2956(3) 0.3354(3) 0.0442 1.0000 Uani . .
O2 0.2084(3) 0.1413(2) 0.4958(3) 0.0499 1.0000 Uani . .
S3 0.45337(7) 0.61767(6) 0.34882(7) 0.0257 1.0000 Uani . .
C17 0.3903(3) 0.6874(2) 0.3932(3) 0.0257 1.0000 Uani . .
N7 0.3828(2) 0.6892(2) 0.4754(2) 0.0285 1.0000 Uani . .
N8 0.3321(2) 0.7478(2) 0.5028(2) 0.0296 1.0000 Uani . .
C18 0.2879(3) 0.7333(3) 0.5676(3) 0.0337 1.0000 Uani . .
C19 0.2351(3) 0.7886(3) 0.6073(3) 0.0373 1.0000 Uani . .
C20 0.2399(4) 0.8619(3) 0.5860(4) 0.0476 1.0000 Uani . .
C21 0.1900(5) 0.9134(4) 0.6291(5) 0.0722 1.0000 Uani . .
C22 0.1347(4) 0.8897(6) 0.6894(5) 0.0779 1.0000 Uani . .
C23 0.1277(4) 0.8177(5) 0.7090(4) 0.0703 1.0000 Uani . .
C24 0.1790(4) 0.7662(4) 0.6692(4) 0.0565 1.0000 Uani . .
N9 0.3507(3) 0.7328(3) 0.3378(3) 0.0380 1.0000 Uani . .
O3 0.2941(3) 0.8867(2) 0.5260(3) 0.0563 1.0000 Uani . .
O4 0.3812(3) 0.7391(3) 0.1582(2) 0.0637 1.0000 Uani . .
C25 0.4354(4) 0.7304(3) 0.1049(4) 0.0470 1.0000 Uani . .
N10 0.4625(3) 0.7806(3) 0.0520(3) 0.0507 1.0000 Uani . .
C26 0.5278(4) 0.7651(5) -0.0090(5) 0.0766 1.0000 Uani . .
C27 0.4286(6) 0.8543(4) 0.0526(6) 0.0908 1.0000 Uani . .
O5 0.1372(7) 0.5989(6) 0.7621(6) 0.078(3) 0.512(12) Uiso A 1
C28 0.1348(13) 0.5729(11) 0.8340(8) 0.081(5) 0.512(12) Uiso A 1
N11 0.0856(9) 0.5975(7) 0.8945(7) 0.083(4) 0.512(12) Uiso A 1
C29 0.0364(13) 0.6646(9) 0.8831(12) 0.115(6) 0.512(12) Uiso A 1
C30 0.0867(14) 0.5616(11) 0.9765(9) 0.116(6) 0.512(12) Uiso A 1
O6 0.1688(7) 0.5629(6) 0.7835(7) 0.071(3) 0.488(12) Uiso A 2
C31 0.137(1) 0.5803(12) 0.8505(7) 0.074(5) 0.488(12) Uiso A 2
N12 0.0585(7) 0.6104(7) 0.8573(7) 0.075(4) 0.488(12) Uiso A 2
C32 0.0058(11) 0.6261(11) 0.7814(9) 0.101(6) 0.488(12) Uiso A 2
C33 0.0311(11) 0.6390(11) 0.9385(9) 0.100(6) 0.488(12) Uiso A 2
O7 0.2219(7) 0.8494(7) 0.3427(7) 0.068(3) 0.472(15) Uiso B 1
C34 0.1629(7) 0.8881(5) 0.369(1) 0.042(4) 0.472(15) Uiso B 1
N13 0.1662(6) 0.9592(5) 0.3625(7) 0.039(3) 0.472(15) Uiso B 1
C35 0.0936(8) 1.0048(6) 0.3816(8) 0.047(3) 0.472(15) Uiso B 1
C36 0.2383(9) 0.9946(8) 0.324(1) 0.074(5) 0.472(15) Uiso B 1
O8 0.1935(5) 0.8193(4) 0.3508(4) 0.034(2) 0.528(15) Uiso B 2
C37 0.1529(8) 0.8746(5) 0.366(1) 0.047(3) 0.528(15) Uiso B 2
N14 0.1833(6) 0.9406(5) 0.3504(8) 0.061(3) 0.528(15) Uiso B 2
C38 0.1312(11) 1.0055(7) 0.3650(12) 0.090(5) 0.528(15) Uiso B 2
C39 0.2662(9) 0.951(1) 0.3150(11) 0.088(5) 0.528(15) Uiso B 2
H1 0.129(4) 0.549(3) 0.573(4) 0.044(16) 1.0000 Uiso . .
H2 0.183(5) 0.539(4) 0.658(5) 0.08(3) 1.0000 Uiso . .
H3 0.056(5) 0.526(4) 0.425(4) 0.06(2) 1.0000 Uiso . .
H4 0.248(4) 0.270(4) 0.350(4) 0.055(18) 1.0000 Uiso . .
H5 0.300(4) 0.306(3) 0.282(4) 0.052(18) 1.0000 Uiso . .
H6 0.240(5) 0.179(5) 0.472(5) 0.09(3) 1.0000 Uiso . .
H7 0.316(3) 0.768(3) 0.359(3) 0.030(13) 1.0000 Uiso . .
H8 0.366(3) 0.732(3) 0.289(4) 0.038(15) 1.0000 Uiso . .
H9 0.314(4) 0.847(4) 0.499(4) 0.055(18) 1.0000 Uiso . .
H21 0.2383 0.5941 0.3463 0.0436 1.0000 Uiso . .
H51 -0.1070 0.5643 0.2786 0.0707 1.0000 Uiso . .
H61 -0.0842 0.6370 0.1567 0.0764 1.0000 Uiso . .
H71 0.0543 0.6837 0.1294 0.0783 1.0000 Uiso . .
H81 0.1739 0.6563 0.2234 0.0654 1.0000 Uiso . .
H101 0.2739 0.3233 0.6088 0.0416 1.0000 Uiso . .
H131 0.1048 0.0635 0.5810 0.0543 1.0000 Uiso . .
H141 0.0419 0.0940 0.7102 0.0573 1.0000 Uiso . .
H151 0.0730 0.2078 0.7782 0.0622 1.0000 Uiso . .
H161 0.1715 0.2904 0.7160 0.0567 1.0000 Uiso . .
H181 0.2897 0.6827 0.5916 0.0406 1.0000 Uiso . .
H211 0.1947 0.9667 0.6158 0.0854 1.0000 Uiso . .
H221 0.0990 0.9263 0.7194 0.0932 1.0000 Uiso . .
H231 0.0858 0.8015 0.7518 0.0846 1.0000 Uiso . .
H241 0.1756 0.7133 0.6851 0.0679 1.0000 Uiso . .
H251 0.4617 0.6806 0.1010 0.0563 1.0000 Uiso . .
H261 0.5462 0.7127 -0.0034 0.0922 1.0000 Uiso . .
H262 0.5790 0.7976 0.0024 0.0922 1.0000 Uiso . .
H263 0.5032 0.7741 -0.0678 0.0922 1.0000 Uiso . .
H271 0.3844 0.8583 0.0968 0.1085 1.0000 Uiso . .
H272 0.4768 0.8895 0.0658 0.1085 1.0000 Uiso . .
H273 0.4010 0.8659 -0.0044 0.1085 1.0000 Uiso . .
H281 0.1730 0.5300 0.8479 0.0976 0.512 Uiso A 1
H291 0.0417 0.6829 0.8238 0.1379 0.512 Uiso A 1
H292 0.0594 0.7023 0.9242 0.1379 0.512 Uiso A 1
H293 -0.0259 0.6549 0.8936 0.1379 0.512 Uiso A 1
H301 0.1230 0.5164 0.9747 0.1395 0.512 Uiso A 1
H302 0.1115 0.5956 1.0209 0.1395 0.512 Uiso A 1
H303 0.0263 0.5481 0.9903 0.1395 0.512 Uiso A 1
H311 0.1717 0.5710 0.9043 0.0893 0.488 Uiso A 2
H321 0.0324 0.6031 0.7313 0.1216 0.488 Uiso A 2
H322 0.0021 0.6803 0.7730 0.1216 0.488 Uiso A 2
H323 -0.0537 0.6058 0.7876 0.1216 0.488 Uiso A 2
H331 0.0736 0.6239 0.9848 0.1203 0.488 Uiso A 2
H332 0.0283 0.6937 0.9358 0.1203 0.488 Uiso A 2
H333 -0.0274 0.6191 0.9504 0.1203 0.488 Uiso A 2
H341 0.1120 0.8645 0.3945 0.0506 0.472 Uiso B 1
H351 0.0480 0.9743 0.4076 0.0564 0.472 Uiso B 1
H352 0.1130 1.0440 0.4224 0.0564 0.472 Uiso B 1
H353 0.0693 1.0277 0.3280 0.0564 0.472 Uiso B 1
H361 0.2844 0.9576 0.3143 0.0882 0.472 Uiso B 1
H362 0.2622 1.0335 0.3636 0.0882 0.472 Uiso B 1
H363 0.2185 1.0172 0.2692 0.0882 0.472 Uiso B 1
H371 0.0948 0.8699 0.3907 0.0560 0.528 Uiso B 2
H381 0.0754 0.9907 0.3898 0.1074 0.528 Uiso B 2
H382 0.1635 1.0390 0.4054 0.1074 0.528 Uiso B 2
H383 0.1189 1.0315 0.3099 0.1074 0.528 Uiso B 2
H391 0.2948 0.9022 0.3083 0.1057 0.528 Uiso B 2
H392 0.3030 0.9824 0.3537 0.1057 0.528 Uiso B 2
H393 0.2585 0.9749 0.2582 0.1057 0.528 Uiso B 2

loop_
_atom_site_aniso_label
_atom_site_aniso_U_11
_atom_site_aniso_U_22
_atom_site_aniso_U_33
_atom_site_aniso_U_23
_atom_site_aniso_U_13
_atom_site_aniso_U_12
Ag1 0.02867(17) 0.03031(19) 0.02701(17) 0.00018(14) 0.00495(13) 0.00148(14)
Ag2 0.02471(16) 0.03469(19) 0.02311(17) -0.00155(14) 0.00127(12) 0.00043(14)
Ag3 0.02266(15) 0.03533(19) 0.02287(17) 0.00241(14) 0.00173(12) 0.00144(14)
S1 0.0254(5) 0.0317(6) 0.0234(5) 0.0009(4) 0.0028(4) 0.0003(4)
C1 0.0193(19) 0.033(2) 0.032(2) 0.0002(19) 0.0081(17) 0.0000(17)
N1 0.0188(17) 0.039(2) 0.030(2) 0.0038(17) 0.0012(14) 0.0034(15)
N2 0.0215(18) 0.040(2) 0.038(2) 0.0002(18) -0.0040(16) 0.0025(16)
C2 0.026(2) 0.044(3) 0.039(3) 0.003(2) -0.0007(19) 0.001(2)
C3 0.029(2) 0.044(3) 0.042(3) -0.004(2) -0.008(2) 0.002(2)
C4 0.036(3) 0.039(3) 0.056(3) -0.003(3) -0.012(2) 0.007(2)
C5 0.041(3) 0.058(4) 0.078(5) 0.002(3) -0.023(3) 0.000(3)
C6 0.053(4) 0.072(4) 0.066(4) 0.000(4) -0.032(3) 0.015(3)
C7 0.070(4) 0.070(5) 0.056(4) 0.005(3) -0.020(3) 0.010(4)
C8 0.049(3) 0.064(4) 0.050(4) 0.011(3) -0.010(3) 0.009(3)
N3 0.022(2) 0.081(4) 0.041(3) -0.002(3) 0.0079(19) 0.002(2)
O1 0.0264(19) 0.058(3) 0.076(3) 0.017(2) -0.0114(19) -0.0047(18)
S2 0.0227(5) 0.0317(6) 0.0228(5) -0.0013(4) 0.0032(4) -0.0018(4)
C9 0.024(2) 0.034(2) 0.027(2) -0.0055(19) -0.0005(17) 0.0001(18)
N4 0.0302(19) 0.034(2) 0.0246(19) -0.0027(16) 0.0037(15) -0.0074(16)
N5 0.0293(19) 0.035(2) 0.028(2) 0.0002(16) 0.0025(15) -0.0063(16)
C10 0.033(2) 0.038(3) 0.033(3) -0.001(2) 0.0006(19) -0.006(2)
C11 0.030(2) 0.050(3) 0.032(3) 0.003(2) 0.0017(19) -0.007(2)
C12 0.038(3) 0.038(3) 0.036(3) 0.007(2) 0.004(2) 0.001(2)
C13 0.047(3) 0.039(3) 0.050(3) 0.009(2) 0.000(2) -0.008(2)
C14 0.045(3) 0.057(4) 0.041(3) 0.020(3) 0.000(2) -0.014(3)
C15 0.049(3) 0.076(4) 0.031(3) 0.007(3) 0.007(2) -0.017(3)
C16 0.048(3) 0.062(4) 0.032(3) 0.005(3) 0.005(2) -0.014(3)
N6 0.047(3) 0.057(3) 0.029(2) -0.006(2) 0.0023(19) -0.021(2)
O2 0.056(2) 0.041(2) 0.054(2) -0.0072(19) 0.0179(19) -0.0124(19)
S3 0.0238(5) 0.0315(6) 0.0221(5) 0.0003(4) 0.0040(4) 0.0018(4)
C17 0.022(2) 0.024(2) 0.031(2) 0.0035(18) -0.0007(17) -0.0019(17)
N7 0.0309(19) 0.031(2) 0.0240(19) 0.0009(16) 0.0045(15) 0.0087(16)
N8 0.0282(18) 0.032(2) 0.029(2) -0.0045(16) 0.0013(15) 0.0108(16)
C18 0.034(2) 0.036(3) 0.032(3) -0.004(2) 0.0031(19) 0.007(2)
C19 0.031(2) 0.047(3) 0.033(3) -0.015(2) -0.0064(19) 0.013(2)
C20 0.038(3) 0.060(4) 0.044(3) -0.017(3) -0.012(2) 0.013(3)
C21 0.065(4) 0.059(4) 0.090(5) -0.043(4) -0.031(4) 0.033(3)
C22 0.047(4) 0.118(7) 0.067(5) -0.054(5) -0.003(3) 0.021(4)
C23 0.048(4) 0.114(7) 0.050(4) -0.039(4) 0.009(3) 0.016(4)
C24 0.041(3) 0.082(5) 0.047(3) -0.025(3) 0.007(3) 0.009(3)
N9 0.043(2) 0.047(3) 0.025(2) 0.0074(19) 0.0041(18) 0.015(2)
O3 0.066(3) 0.033(2) 0.068(3) -0.011(2) -0.011(2) 0.014(2)
O4 0.050(2) 0.108(4) 0.033(2) 0.014(2) 0.0038(18) 0.033(2)
C25 0.045(3) 0.054(4) 0.041(3) -0.001(3) -0.003(2) 0.010(3)
N10 0.046(3) 0.055(3) 0.051(3) -0.001(2) -0.000(2) -0.002(2)
C26 0.053(4) 0.122(7) 0.055(4) -0.000(4) 0.010(3) -0.015(4)
C27 0.093(6) 0.054(4) 0.125(8) 0.009(5) -0.011(5) -0.013(4)

loop_
_atom_type_symbol
_atom_type_scat_dispersion_real
_atom_type_scat_dispersion_imag
_atom_type_scat_Cromer_Mann_a1
_atom_type_scat_Cromer_Mann_b1
_atom_type_scat_Cromer_Mann_a2
_atom_type_scat_Cromer_Mann_b2
_atom_type_scat_Cromer_Mann_a3
_atom_type_scat_Cromer_Mann_b3
_atom_type_scat_Cromer_Mann_a4
_atom_type_scat_Cromer_Mann_b4
_atom_type_scat_Cromer_Mann_c
_atom_type_scat_source
'C   ' 0.0020 0.0020 2.3100 20.8439 1.0200 10.2075 1.5886 0.5687 0.8650 51.6512 0.2156 International_Tables_Vol_IV_Table_2.2B
'H   ' 0.0000 0.0000 0.4930 10.5109 0.3229 26.1257 0.1402 3.1424 0.0408 57.7997 0.0030 International_Tables_Vol_IV_Table_2.2B
'Ag  ' -1.0850 1.1010 19.2808 0.6446 16.6885 7.4726 4.8045 24.6605 1.0463 99.8156 5.1790 International_Tables_Vol_IV_Table_2.2B
'N   ' 0.0040 0.0030 12.2126 0.0057 3.1322 9.8933 2.0125 28.9975 1.1663 0.5826 -11.5290 International_Tables_Vol_IV_Table_2.2B
'O   ' 0.0080 0.0060 3.0485 13.2771 2.2868 5.7011 1.5463 0.3239 0.8670 32.9089 0.2508 International_Tables_Vol_IV_Table_2.2B
'S   ' 0.1100 0.1240 6.9053 1.4679 5.2034 22.2151 1.4379 0.2536 1.5863 56.1720 0.8669 International_Tables_Vol_IV_Table_2.2B

loop_
_geom_angle_atom_site_label_1
_geom_angle_site_symmetry_1
_geom_angle_atom_site_label_2
_geom_angle_atom_site_label_3
_geom_angle_site_symmetry_3
_geom_angle
_geom_angle_publ_flag
N1 . Ag1 S2 . 123.1(1) yes
N1 . Ag1 S3 . 117.6(1) yes
S2 . Ag1 S3 . 112.89(4) yes
S1 . Ag2 N4 . 122.1(1) yes
S1 . Ag2 S3 2_666 104.64(4) yes
N4 . Ag2 S3 2_666 129.68(11) yes
S1 . Ag3 S2 2_666 108.79(4) yes
S1 . Ag3 N7 . 114.5(1) yes
S2 2_666 Ag3 N7 . 132.0(1) yes
Ag2 . S1 Ag3 . 95.53(4) yes
Ag2 . S1 C1 . 105.69(16) yes
Ag3 . S1 C1 . 101.81(15) yes
S1 . C1 N1 . 119.0(3) yes
S1 . C1 N3 . 116.1(4) yes
N1 . C1 N3 . 124.8(4) yes
Ag1 . N1 C1 . 120.5(3) yes
Ag1 . N1 N2 . 125.9(3) yes
C1 . N1 N2 . 113.6(4) yes
N1 . N2 C2 . 114.3(4) yes
N2 . C2 C3 . 122.4(4) yes
N2 . C2 H21 . 118.8 no
C3 . C2 H21 . 118.8 no
C2 . C3 C4 . 121.5(5) yes
C2 . C3 C8 . 119.2(5) yes
C4 . C3 C8 . 119.2(5) yes
C3 . C4 C5 . 119.2(6) yes
C3 . C4 O1 . 121.9(5) yes
C5 . C4 O1 . 118.9(5) yes
C4 . C5 C6 . 119.5(6) yes
C4 . C5 H51 . 120.3 no
C6 . C5 H51 . 120.3 no
C5 . C6 C7 . 121.6(5) yes
C5 . C6 H61 . 119.2 no
C7 . C6 H61 . 119.2 no
C6 . C7 C8 . 119.6(7) yes
C6 . C7 H71 . 120.2 no
C8 . C7 H71 . 120.2 no
C3 . C8 C7 . 120.9(6) yes
C3 . C8 H81 . 119.6 no
C7 . C8 H81 . 119.6 no
C1 . N3 H1 . 119.(4) yes
C1 . N3 H2 . 117.(5) yes
H1 . N3 H2 . 125.(6) yes
C4 . O1 H3 . 106.(4) yes
Ag1 . S2 Ag3 2_666 86.73(4) yes
Ag1 . S2 C9 . 102.41(15) yes
Ag3 2_666 S2 C9 . 110.36(15) yes
S2 . C9 N4 . 119.3(3) yes
S2 . C9 N6 . 116.1(4) yes
N4 . C9 N6 . 124.6(4) yes
Ag2 . N4 C9 . 120.1(3) yes
Ag2 . N4 N5 . 126.7(3) yes
C9 . N4 N5 . 112.9(4) yes
N4 . N5 C10 . 115.1(4) yes
N5 . C10 C11 . 121.5(4) yes
N5 . C10 H101 . 119.3 no
C11 . C10 H101 . 119.3 no
C10 . C11 C12 . 122.3(5) yes
C10 . C11 C16 . 119.4(5) yes
C12 . C11 C16 . 118.3(5) yes
C11 . C12 C13 . 119.8(5) yes
C11 . C12 O2 . 121.4(4) yes
C13 . C12 O2 . 118.8(5) yes
C12 . C13 C14 . 120.3(5) yes
C12 . C13 H131 . 119.8 no
C14 . C13 H131 . 119.8 no
C13 . C14 C15 . 121.1(5) yes
C13 . C14 H141 . 119.4 no
C15 . C14 H141 . 119.4 no
C14 . C15 C16 . 118.6(5) yes
C14 . C15 H151 . 120.7 no
C16 . C15 H151 . 120.7 no
C11 . C16 C15 . 121.8(6) yes
C11 . C16 H161 . 119.1 no
C15 . C16 H161 . 119.1 no
C9 . N6 H4 . 123.(4) yes
C9 . N6 H5 . 116.(4) yes
H4 . N6 H5 . 120.(6) yes
C12 . O2 H6 . 113.(5) yes
Ag1 . S3 Ag2 2_666 90.37(4) yes
Ag1 . S3 C17 . 97.86(14) yes
Ag2 2_666 S3 C17 . 109.71(15) yes
S3 . C17 N7 . 119.1(3) yes
S3 . C17 N9 . 115.8(4) yes
N7 . C17 N9 . 125.1(4) yes
Ag3 . N7 C17 . 121.4(3) yes
Ag3 . N7 N8 . 125.1(3) yes
C17 . N7 N8 . 113.5(4) yes
N7 . N8 C18 . 114.3(4) yes
N8 . C18 C19 . 121.9(5) yes
N8 . C18 H181 . 119.1 no
C19 . C18 H181 . 119.1 no
C18 . C19 C20 . 122.0(5) yes
C18 . C19 C24 . 118.3(5) yes
C20 . C19 C24 . 119.7(5) yes
C19 . C20 C21 . 119.5(6) yes
C19 . C20 O3 . 122.0(5) yes
C21 . C20 O3 . 118.5(6) yes
C20 . C21 C22 . 119.5(7) yes
C20 . C21 H211 . 120.2 no
C22 . C21 H211 . 120.2 no
C21 . C22 C23 . 121.4(6) yes
C21 . C22 H221 . 119.3 no
C23 . C22 H221 . 119.3 no
C22 . C23 C24 . 119.9(7) yes
C22 . C23 H231 . 120.1 no
C24 . C23 H231 . 120.1 no
C19 . C24 C23 . 119.9(7) yes
C19 . C24 H241 . 120.0 no
C23 . C24 H241 . 120.0 no
C17 . N9 H7 . 117.(3) yes
C17 . N9 H8 . 118.(4) yes
H7 . N9 H8 . 124.(5) yes
C20 . O3 H9 . 107.(4) yes
O4 . C25 N10 . 126.1(6) yes
O4 . C25 H251 . 116.9 no
N10 . C25 H251 . 116.9 no
C25 . N10 C26 . 122.1(6) yes
C25 . N10 C27 . 121.1(6) yes
C26 . N10 C27 . 116.8(6) yes
N10 . C26 H261 . 109.5 no
N10 . C26 H262 . 109.5 no
H261 . C26 H262 . 109.5 no
N10 . C26 H263 . 109.5 no
H261 . C26 H263 . 109.5 no
H262 . C26 H263 . 109.5 no
N10 . C27 H271 . 109.5 no
N10 . C27 H272 . 109.5 no
H271 . C27 H272 . 109.5 no
N10 . C27 H273 . 109.5 no
H271 . C27 H273 . 109.5 no
H272 . C27 H273 . 109.5 no
O5 . C28 N11 . 125.0(8) yes
O5 . C28 H281 . 117.5 no
N11 . C28 H281 . 117.5 no
C28 . N11 C29 . 120.9(7) yes
C28 . N11 C30 . 120.3(7) yes
C29 . N11 C30 . 118.6(7) yes
N11 . C29 H291 . 109.5 no
N11 . C29 H292 . 109.5 no
H291 . C29 H292 . 109.5 no
N11 . C29 H293 . 109.5 no
H291 . C29 H293 . 109.5 no
H292 . C29 H293 . 109.5 no
N11 . C30 H301 . 109.5 no
N11 . C30 H302 . 109.5 no
H301 . C30 H302 . 109.5 no
N11 . C30 H303 . 109.5 no
H301 . C30 H303 . 109.5 no
H302 . C30 H303 . 109.5 no
O6 . C31 N12 . 125.2(8) yes
O6 . C31 H311 . 117.4 no
N12 . C31 H311 . 117.4 no
C31 . N12 C32 . 119.7(7) yes
C31 . N12 C33 . 121.0(7) yes
C32 . N12 C33 . 118.6(7) yes
N12 . C32 H321 . 109.5 no
N12 . C32 H322 . 109.5 no
H321 . C32 H322 . 109.5 no
N12 . C32 H323 . 109.5 no
H321 . C32 H323 . 109.5 no
H322 . C32 H323 . 109.5 no
N12 . C33 H331 . 109.5 no
N12 . C33 H332 . 109.5 no
N12 . C33 H333 . 109.5 no
H331 . C33 H332 . 109.5 no
H331 . C33 H333 . 109.5 no
H332 . C33 H333 . 109.5 no
O7 . C34 N13 . 120.8(7) yes
O7 . C34 H341 . 119.6 no
N13 . C34 H341 . 119.6 no
C34 . N13 C35 . 121.8(6) yes
C34 . N13 C36 . 120.7(6) yes
C35 . N13 C36 . 116.9(7) yes
N13 . C35 H351 . 109.5 no
N13 . C35 H352 . 109.5 no
H351 . C35 H352 . 109.5 no
N13 . C35 H353 . 109.5 no
H351 . C35 H353 . 109.5 no
H352 . C35 H353 . 109.5 no
N13 . C36 H361 . 109.5 no
N13 . C36 H362 . 109.5 no
H361 . C36 H362 . 109.5 no
N13 . C36 H363 . 109.5 no
H361 . C36 H363 . 109.5 no
H362 . C36 H363 . 109.5 no
O8 . C37 N14 . 122.1(9) yes
O8 . C37 H371 . 119.0 no
N14 . C37 H371 . 119.0 no
C37 . N14 C38 . 120.7(7) yes
C37 . N14 C39 . 121.5(7) yes
C38 . N14 C39 . 117.8(7) yes
N14 . C38 H381 . 109.5 no
N14 . C38 H382 . 109.5 no
N14 . C38 H383 . 109.5 no
H381 . C38 H382 . 109.5 no
H381 . C38 H383 . 109.5 no
H382 . C38 H383 . 109.5 no
N14 . C39 H391 . 109.5 no
N14 . C39 H392 . 109.5 no
H391 . C39 H392 . 109.5 no
N14 . C39 H393 . 109.5 no
H391 . C39 H393 . 109.5 no
H392 . C39 H393 . 109.5 no

loop_
_geom_bond_atom_site_label_1
_geom_bond_atom_site_label_2
_geom_bond_site_symmetry_2
_geom_bond_distance
_geom_bond_publ_flag
Ag1 N1 . 2.274(4) yes
Ag1 S2 . 2.4799(12) yes
Ag1 S3 . 2.5107(11) yes
Ag2 S1 . 2.5059(12) yes
Ag2 N4 . 2.236(4) yes
Ag2 S3 2_666 2.4818(11) yes
Ag3 S1 . 2.5189(11) yes
Ag3 S2 2_666 2.4588(11) yes
Ag3 N7 . 2.250(4) yes
S1 C1 . 1.757(5) yes
C1 N1 . 1.300(6) yes
C1 N3 . 1.341(6) yes
N1 N2 . 1.407(5) yes
N2 C2 . 1.282(6) yes
C2 C3 . 1.459(6) yes
C2 H21 . 1.000 no
C3 C4 . 1.411(7) yes
C3 C8 . 1.393(8) yes
C4 C5 . 1.397(8) yes
C4 O1 . 1.353(7) yes
C5 C6 . 1.38(1) yes
C5 H51 . 1.000 no
C6 C7 . 1.37(1) yes
C6 H61 . 1.000 no
C7 C8 . 1.375(8) yes
C7 H71 . 1.000 no
C8 H81 . 1.000 no
N3 H1 . 0.87(6) yes
N3 H2 . 0.88(8) yes
O1 H3 . 0.87(7) yes
S2 C9 . 1.759(5) yes
C9 N4 . 1.316(6) yes
C9 N6 . 1.333(6) yes
N4 N5 . 1.398(5) yes
N5 C10 . 1.277(6) yes
C10 C11 . 1.469(7) yes
C10 H101 . 1.000 no
C11 C12 . 1.400(7) yes
C11 C16 . 1.392(7) yes
C12 C13 . 1.393(7) yes
C12 O2 . 1.359(6) yes
C13 C14 . 1.372(8) yes
C13 H131 . 1.000 no
C14 C15 . 1.377(9) yes
C14 H141 . 1.000 no
C15 C16 . 1.388(8) yes
C15 H151 . 1.000 no
C16 H161 . 1.000 no
N6 H4 . 0.87(7) yes
N6 H5 . 0.87(6) yes
O2 H6 . 0.92(8) yes
S3 C17 . 1.767(4) yes
C17 N7 . 1.306(6) yes
C17 N9 . 1.334(6) yes
N7 N8 . 1.405(5) yes
N8 C18 . 1.281(6) yes
C18 C19 . 1.457(6) yes
C18 H181 . 1.000 no
C19 C20 . 1.383(8) yes
C19 C24 . 1.395(8) yes
C20 C21 . 1.411(8) yes
C20 O3 . 1.367(8) yes
C21 C22 . 1.376(12) yes
C21 H211 . 1.000 no
C22 C23 . 1.356(12) yes
C22 H221 . 1.000 no
C23 C24 . 1.398(9) yes
C23 H231 . 1.000 no
C24 H241 . 1.000 no
N9 H7 . 0.91(5) yes
N9 H8 . 0.82(6) yes
O3 H9 . 0.90(7) yes
O4 C25 . 1.223(7) yes
C25 N10 . 1.321(8) yes
C25 H251 . 1.000 no
N10 C26 . 1.452(8) yes
N10 C27 . 1.44(1) yes
C26 H261 . 1.00 no
C26 H262 . 1.000 no
C26 H263 . 1.000 no
C27 H271 . 1.00 no
C27 H272 . 1.000 no
C27 H273 . 1.00 no
O5 C28 . 1.231(9) yes
C28 N11 . 1.323(9) yes
C28 H281 . 1.000 no
N11 C29 . 1.451(9) yes
N11 C30 . 1.447(9) yes
C29 H291 . 1.000 no
C29 H292 . 1.00 no
C29 H293 . 1.00 no
C30 H301 . 1.000 no
C30 H302 . 1.00 no
C30 H303 . 1.00 no
O6 C31 . 1.228(9) yes
C31 N12 . 1.337(9) yes
C31 H311 . 1.000 no
N12 C32 . 1.446(9) yes
N12 C33 . 1.462(9) yes
C32 H321 . 1.000 no
C32 H322 . 1.00 no
C32 H323 . 1.000 no
C33 H331 . 1.000 no
C33 H332 . 1.00 no
C33 H333 . 1.000 no
O7 C34 . 1.237(8) yes
C34 N13 . 1.304(8) yes
C34 H341 . 1.000 no
N13 C35 . 1.441(9) yes
N13 C36 . 1.443(9) yes
C35 H351 . 1.000 no
C35 H352 . 1.000 no
C35 H353 . 1.000 no
C36 H361 . 1.000 no
C36 H362 . 1.000 no
C36 H363 . 1.000 no
O8 C37 . 1.219(8) yes
C37 N14 . 1.320(9) yes
C37 H371 . 1.00 no
N14 C38 . 1.458(9) yes
N14 C39 . 1.433(9) yes
C38 H381 . 1.000 no
C38 H382 . 1.000 no
C38 H383 . 1.000 no
C39 H391 . 1.000 no
C39 H392 . 1.000 no
C39 H393 . 1.000 no

loop_
_geom_hbond_atom_site_label_D
_geom_hbond_atom_site_label_H
_geom_hbond_atom_site_label_A
_geom_hbond_site_symmetry_A
_geom_hbond_distance_DH
_geom_hbond_distance_HA
_geom_hbond_distance_DA
_geom_hbond_angle_DHA
_geom_hbond_publ_flag
N3 H2 O5 . 0.88(8) 2.12(8) 2.828(11) 137.(7) yes
N3 H2 O6 . 0.88(8) 2.05(9) 2.897(12) 161.(8) yes
O1 H3 N2 . 0.87(7) 1.85(7) 2.644(5) 150.(6) yes
N6 H4 O4 3_545 0.87(7) 2.07(7) 2.884(6) 155.(6) yes
N6 H5 O7 3_545 0.87(6) 2.13(7) 2.973(12) 161.(6) yes
N6 H5 O8 3_545 0.87(6) 2.12(7) 2.983(8) 172.(6) yes
O2 H6 N5 . 0.92(8) 1.87(8) 2.646(6) 140.(7) yes
N9 H7 O7 . 0.91(5) 2.09(5) 2.920(10) 151.(4) yes
N9 H7 O8 . 0.91(5) 2.11(5) 2.914(8) 147.(4) yes
N9 H8 O4 . 0.82(6) 2.08(6) 2.892(6) 169.(5) yes
O3 H9 N8 . 0.90(7) 1.83(7) 2.634(6) 146.(6) yes
